data_4121014
loop_
_publ_author_name
'Vincent T. Annibale'
'Daniel A. Dalessandro'
'Datong Song'

_publ_section_title
;
 Tuning the Reactivity of an Actor Ligand for Tandem CO2 and C-H
 Activations: From Spectator Metals to Metal-Free
;
_journal_name_full 'Journal of the American Chemical Society'
_journal_page_first 16175
_journal_page_last 16183
_journal_paper_doi 10.1021/ja4073832
_journal_volume 135
_journal_year 2013
_chemical_formula_sum 'C38 H43 Cu N4'
_chemical_formula_weight 619.30
_chemical_name_systematic
;
 ?
;
_space_group_crystal_system monoclinic
_space_group_IT_number 15
_space_group_name_Hall '-C 2yc'
_space_group_name_H-M_alt 'C 1 2/c 1'
_symmetry_space_group_name_Hall '-C 2yc'
_symmetry_space_group_name_H-M 'C 1 2/c 1'
_atom_sites_solution_hydrogens geom
_audit_creation_method SHELXL-2013
_cell_angle_alpha 90
_cell_angle_beta 94.7830(10)
_cell_angle_gamma 90
_cell_formula_units_Z 8
_cell_length_a 39.8816(13)
_cell_length_b 9.2561(3)
_cell_length_c 18.4623(5)
_cell_measurement_reflns_used 5969
_cell_measurement_temperature 150(2)
_cell_measurement_theta_max 24.997
_cell_measurement_theta_min 2.050
_cell_volume 6791.6(4)
_computing_structure_refinement 'SHELXL-2013 (Sheldrick, 2013)'
_diffrn_ambient_temperature 150(2)
_diffrn_measured_fraction_theta_full 0.972
_diffrn_measured_fraction_theta_max 1.000
_diffrn_radiation_type MoK\a
_diffrn_radiation_wavelength 0.71073
_diffrn_reflns_av_R_equivalents 0.0405
_diffrn_reflns_av_unetI/netI 0.0392
_diffrn_reflns_Laue_measured_fraction_full 0.972
_diffrn_reflns_Laue_measured_fraction_max 1.000
_diffrn_reflns_limit_h_max 47
_diffrn_reflns_limit_h_min -47
_diffrn_reflns_limit_k_max 11
_diffrn_reflns_limit_k_min -11
_diffrn_reflns_limit_l_max 21
_diffrn_reflns_limit_l_min -19
_diffrn_reflns_number 25389
_diffrn_reflns_point_group_measured_fraction_full 0.972
_diffrn_reflns_point_group_measured_fraction_max 1.000
_diffrn_reflns_theta_full 25.242
_diffrn_reflns_theta_max 24.997
_diffrn_reflns_theta_min 2.050
_exptl_absorpt_coefficient_mu 0.674
_exptl_absorpt_correction_T_max 0.7456
_exptl_absorpt_correction_T_min 0.6483
_exptl_absorpt_correction_type multi-scan
_exptl_absorpt_process_details 'Bruker Apex 2'
_exptl_crystal_colour Purple
_exptl_crystal_density_diffrn 1.211
_exptl_crystal_description Block
_exptl_crystal_F_000 2624
_exptl_crystal_size_max 0.175
_exptl_crystal_size_mid 0.165
_exptl_crystal_size_min 0.16
_refine_diff_density_max 0.828
_refine_diff_density_min -1.034
_refine_diff_density_rms 0.052
_refine_ls_extinction_method none
_refine_ls_goodness_of_fit_ref 1.015
_refine_ls_hydrogen_treatment constr
_refine_ls_matrix_type full
_refine_ls_number_parameters 396
_refine_ls_number_reflns 5969
_refine_ls_number_restraints 0
_refine_ls_restrained_S_all 1.015
_refine_ls_R_factor_all 0.0749
_refine_ls_R_factor_gt 0.0473
_refine_ls_shift/su_max 0.001
_refine_ls_shift/su_mean 0.000
_refine_ls_structure_factor_coef Fsqd
_refine_ls_weighting_details 'w=1/[\s^2^(Fo^2^)+(0.0388P)^2^+17.5725P] where P=(Fo^2^+2Fc^2^)/3'
_refine_ls_weighting_scheme calc
_refine_ls_wR_factor_gt 0.1030
_refine_ls_wR_factor_ref 0.1177
_reflns_Friedel_coverage 0.000
_reflns_number_gt 4319
_reflns_number_total 5969
_reflns_threshold_expression 'I > 2\s(I)'
_cod_data_source_file ja4073832_si_002_3.cif
_cod_data_source_block compound7
_cod_database_code 4121014
_shelx_space_group_comment
;
The symmetry employed for this shelxl refinement is uniquely defined
by the following loop, which should always be used as a source of
symmetry information in preference to the above space-group names.
They are only intended as comments.
;
_shelxl_version_number 2013-4

loop_
_space_group_symop_operation_xyz
'x, y, z'
'-x, y, -z+1/2'
'x+1/2, y+1/2, z'
'-x+1/2, y+1/2, -z+1/2'
'-x, -y, -z'
'x, -y, z-1/2'
'-x+1/2, -y+1/2, -z'
'x+1/2, -y+1/2, z-1/2'

loop_
_atom_site_label
_atom_site_type_symbol
_atom_site_fract_x
_atom_site_fract_y
_atom_site_fract_z
_atom_site_U_iso_or_equiv
_atom_site_adp_type
_atom_site_occupancy
_atom_site_site_symmetry_order
_atom_site_calc_flag
_atom_site_refinement_flags_posn
_atom_site_refinement_flags_adp
Cu1 Cu 0.13197(2) 0.42061(4) 0.35894(2) 0.04875(15) Uani 1 1 d . .
N1 N 0.16663(6) 0.3218(3) 0.30279(13) 0.0386(6) Uani 1 1 d . .
N2 N 0.09337(6) 0.2983(3) 0.28168(13) 0.0398(6) Uani 1 1 d . .
N3 N 0.14686(5) 0.6108(2) 0.48155(12) 0.0293(5) Uani 1 1 d . .
N4 N 0.09414(5) 0.5694(2) 0.46889(12) 0.0299(5) Uani 1 1 d . .
C1 C 0.12322(7) 0.5382(3) 0.43863(14) 0.0288(6) Uani 1 1 d . .
C28 C 0.20028(8) 0.3144(4) 0.30635(17) 0.0458(8) Uani 1 1 d . .
H28A H 0.2132 0.3758 0.3390 0.055 Uiso 1 1 calc R U
C2 C 0.13295(7) 0.6861(3) 0.53622(15) 0.0345(7) Uani 1 1 d . .
H2A H 0.1446 0.7450 0.5722 0.041 Uiso 1 1 calc R U
C3 C 0.09989(7) 0.6597(3) 0.52846(15) 0.0352(7) Uani 1 1 d . .
H3A H 0.0835 0.6960 0.5582 0.042 Uiso 1 1 calc R U
C4 C 0.06175(7) 0.5116(3) 0.44385(15) 0.0320(6) Uani 1 1 d . .
C9 C 0.03986(7) 0.5987(3) 0.39961(15) 0.0369(7) Uani 1 1 d . .
C8 C 0.00805(8) 0.5422(4) 0.37981(18) 0.0453(8) Uani 1 1 d . .
H8A H -0.0077 0.5976 0.3500 0.054 Uiso 1 1 calc R U
C5 C 0.05385(8) 0.3721(3) 0.46562(16) 0.0401(7) Uani 1 1 d . .
C7 C -0.00090(8) 0.4075(4) 0.40276(19) 0.0504(9) Uani 1 1 d . .
H7A H -0.0229 0.3723 0.3895 0.060 Uiso 1 1 calc R U
C6 C 0.02142(8) 0.3225(4) 0.44459(18) 0.0494(8) Uani 1 1 d . .
H6A H 0.0147 0.2293 0.4593 0.059 Uiso 1 1 calc R U
C10 C 0.05071(8) 0.7440(4) 0.37140(18) 0.0471(8) Uani 1 1 d . .
H10A H 0.0695 0.7803 0.4058 0.056 Uiso 1 1 calc R U
C11 C 0.06455(10) 0.7249(5) 0.2970(2) 0.0693(11) Uani 1 1 d . .
H11A H 0.0833 0.6561 0.3012 0.104 Uiso 1 1 calc R U
H11B H 0.0725 0.8182 0.2801 0.104 Uiso 1 1 calc R U
H11C H 0.0467 0.6880 0.2621 0.104 Uiso 1 1 calc R U
C12 C 0.02285(10) 0.8585(4) 0.3675(2) 0.0673(11) Uani 1 1 d . .
H12A H 0.0138 0.8670 0.4151 0.101 Uiso 1 1 calc R U
H12B H 0.0048 0.8300 0.3310 0.101 Uiso 1 1 calc R U
H12C H 0.0321 0.9518 0.3540 0.101 Uiso 1 1 calc R U
C13 C 0.07931(9) 0.2783(4) 0.51049(19) 0.0516(9) Uani 1 1 d . .
H13A H 0.1020 0.3169 0.5016 0.062 Uiso 1 1 calc R U
C14 C 0.07607(10) 0.2940(4) 0.59125(19) 0.0642(10) Uani 1 1 d . .
H14A H 0.0940 0.2390 0.6183 0.096 Uiso 1 1 calc R U
H14B H 0.0541 0.2568 0.6029 0.096 Uiso 1 1 calc R U
H14C H 0.0779 0.3962 0.6048 0.096 Uiso 1 1 calc R U
C15 C 0.07888(13) 0.1214(4) 0.4860(2) 0.0791(13) Uani 1 1 d . .
H15A H 0.0977 0.0696 0.5118 0.119 Uiso 1 1 calc R U
H15B H 0.0810 0.1170 0.4335 0.119 Uiso 1 1 calc R U
H15C H 0.0576 0.0764 0.4969 0.119 Uiso 1 1 calc R U
C17 C 0.20313(7) 0.5127(3) 0.50923(15) 0.0344(7) Uani 1 1 d . .
C16 C 0.18210(7) 0.6093(3) 0.46924(15) 0.0311(7) Uani 1 1 d . .
C21 C 0.19327(8) 0.7013(3) 0.41639(16) 0.0399(7) Uani 1 1 d . .
C18 C 0.23692(7) 0.5117(4) 0.49574(17) 0.0428(8) Uani 1 1 d . .
H18A H 0.2520 0.4480 0.5224 0.051 Uiso 1 1 calc R U
C19 C 0.24879(8) 0.6012(4) 0.44454(18) 0.0495(9) Uani 1 1 d . .
H19A H 0.2720 0.5990 0.4362 0.059 Uiso 1 1 calc R U
C20 C 0.22741(8) 0.6945(4) 0.40497(17) 0.0490(9) Uani 1 1 d . .
H20A H 0.2360 0.7551 0.3694 0.059 Uiso 1 1 calc R U
C22 C 0.16942(9) 0.8035(4) 0.37379(18) 0.0520(9) Uani 1 1 d . .
H22A H 0.1464 0.7828 0.3891 0.062 Uiso 1 1 calc R U
C24 C 0.17684(11) 0.9600(4) 0.3926(2) 0.0691(11) Uani 1 1 d . .
H24A H 0.1601 1.0219 0.3661 0.104 Uiso 1 1 calc R U
H24B H 0.1993 0.9851 0.3789 0.104 Uiso 1 1 calc R U
H24C H 0.1759 0.9743 0.4450 0.104 Uiso 1 1 calc R U
C23 C 0.16809(12) 0.7733(4) 0.29315(19) 0.0743(12) Uani 1 1 d . .
H23A H 0.1619 0.6720 0.2841 0.111 Uiso 1 1 calc R U
H23B H 0.1902 0.7921 0.2756 0.111 Uiso 1 1 calc R U
H23C H 0.1513 0.8361 0.2674 0.111 Uiso 1 1 calc R U
C25 C 0.19031(8) 0.4150(3) 0.56683(17) 0.0437(8) Uani 1 1 d . .
H25A H 0.1652 0.4197 0.5615 0.052 Uiso 1 1 calc R U
C26 C 0.20202(13) 0.4738(6) 0.6427(2) 0.0880(14) Uani 1 1 d . .
H26A H 0.1917 0.4171 0.6798 0.132 Uiso 1 1 calc R U
H26B H 0.1952 0.5752 0.6462 0.132 Uiso 1 1 calc R U
H26C H 0.2266 0.4667 0.6505 0.132 Uiso 1 1 calc R U
C27 C 0.20005(15) 0.2607(4) 0.5582(3) 0.113(2) Uani 1 1 d . .
H27A H 0.1899 0.2240 0.5116 0.169 Uiso 1 1 calc R U
H27B H 0.1921 0.2034 0.5980 0.169 Uiso 1 1 calc R U
H27C H 0.2246 0.2533 0.5592 0.169 Uiso 1 1 calc R U
C29 C 0.21682(9) 0.2175(4) 0.26268(19) 0.0521(9) Uani 1 1 d . .
H29A H 0.2407 0.2156 0.2666 0.063 Uiso 1 1 calc R U
C32 C 0.14985(8) 0.2327(3) 0.25477(15) 0.0352(7) Uani 1 1 d . .
C33 C 0.11499(8) 0.2210(3) 0.24491(15) 0.0344(7) Uani 1 1 d . .
C35 C 0.07218(9) 0.0848(3) 0.17672(16) 0.0456(8) Uani 1 1 d . .
H35A H 0.0643 0.0146 0.1418 0.055 Uiso 1 1 calc R U
C31 C 0.16432(9) 0.1296(3) 0.20791(15) 0.0401(8) Uani 1 1 d . .
C38 C 0.13756(9) 0.0561(3) 0.16876(15) 0.0435(8) Uani 1 1 d . .
H38A H 0.1397 -0.0171 0.1334 0.052 Uiso 1 1 calc R U
C37 C 0.06095(8) 0.2691(4) 0.26570(17) 0.0464(8) Uani 1 1 d . .
H37A H 0.0446 0.3210 0.2899 0.056 Uiso 1 1 calc R U
C34 C 0.10686(8) 0.1106(3) 0.19141(15) 0.0382(7) Uani 1 1 d . .
C30 C 0.19957(9) 0.1256(4) 0.21465(18) 0.0514(9) Uani 1 1 d . .
H30A H 0.2114 0.0602 0.1863 0.062 Uiso 1 1 calc R U
C36 C 0.05008(9) 0.1634(4) 0.21395(18) 0.0487(8) Uani 1 1 d . .
H36A H 0.0266 0.1460 0.2046 0.058 Uiso 1 1 calc R U

loop_
_atom_site_aniso_label
_atom_site_aniso_U_11
_atom_site_aniso_U_22
_atom_site_aniso_U_33
_atom_site_aniso_U_23
_atom_site_aniso_U_13
_atom_site_aniso_U_12
Cu1 0.0822(3) 0.0332(2) 0.0325(2) -0.00832(17) 0.01452(19) 0.0003(2)
N1 0.0444(16) 0.0402(15) 0.0318(13) -0.0020(12) 0.0062(11) 0.0029(12)
N2 0.0468(16) 0.0382(15) 0.0338(14) -0.0049(12) 0.0000(12) 0.0077(12)
N3 0.0313(13) 0.0299(13) 0.0263(12) -0.0062(10) 0.0004(10) 0.0029(10)
N4 0.0296(13) 0.0305(13) 0.0288(12) -0.0044(10) -0.0016(10) 0.0021(11)
C1 0.0321(16) 0.0277(15) 0.0260(14) -0.0010(12) -0.0003(12) 0.0009(12)
C28 0.0414(19) 0.054(2) 0.0431(19) 0.0014(16) 0.0090(15) 0.0011(16)
C2 0.0373(17) 0.0341(17) 0.0314(15) -0.0107(13) -0.0021(13) 0.0031(14)
C3 0.0390(18) 0.0376(17) 0.0287(15) -0.0076(13) 0.0019(12) 0.0091(14)
C4 0.0284(15) 0.0361(17) 0.0314(15) -0.0036(13) 0.0018(12) -0.0007(13)
C9 0.0345(17) 0.0418(19) 0.0335(16) -0.0041(14) -0.0021(13) 0.0010(14)
C8 0.0339(18) 0.053(2) 0.0475(19) -0.0055(16) -0.0043(14) 0.0061(16)
C5 0.0400(18) 0.0409(18) 0.0398(17) -0.0019(14) 0.0056(14) -0.0016(14)
C7 0.0353(18) 0.061(2) 0.055(2) -0.0161(19) 0.0044(15) -0.0110(17)
C6 0.050(2) 0.044(2) 0.056(2) -0.0016(17) 0.0115(17) -0.0098(17)
C10 0.0442(19) 0.046(2) 0.0481(19) 0.0096(16) -0.0129(15) -0.0006(16)
C11 0.080(3) 0.069(3) 0.059(2) 0.021(2) 0.010(2) 0.002(2)
C12 0.071(3) 0.048(2) 0.080(3) 0.008(2) -0.009(2) 0.008(2)
C13 0.055(2) 0.042(2) 0.057(2) 0.0089(17) 0.0033(17) -0.0004(17)
C14 0.085(3) 0.052(2) 0.054(2) 0.0022(19) -0.007(2) 0.013(2)
C15 0.116(4) 0.059(3) 0.061(3) -0.001(2) 0.002(2) 0.028(3)
C17 0.0350(17) 0.0320(16) 0.0362(16) -0.0085(13) 0.0033(13) 0.0003(13)
C16 0.0309(16) 0.0302(16) 0.0323(15) -0.0094(13) 0.0025(12) -0.0040(13)
C21 0.051(2) 0.0354(17) 0.0327(16) -0.0055(14) 0.0010(14) -0.0070(15)
C18 0.0343(17) 0.048(2) 0.0457(19) -0.0118(16) 0.0013(14) 0.0021(15)
C19 0.0327(18) 0.064(2) 0.053(2) -0.0189(19) 0.0093(15) -0.0085(17)
C20 0.054(2) 0.053(2) 0.0414(19) -0.0077(17) 0.0149(16) -0.0209(18)
C22 0.065(2) 0.046(2) 0.0437(19) 0.0081(16) -0.0021(16) -0.0107(18)
C24 0.102(3) 0.047(2) 0.057(2) 0.0040(19) -0.004(2) 0.004(2)
C23 0.125(4) 0.052(2) 0.043(2) 0.0061(18) -0.012(2) -0.006(2)
C25 0.0402(18) 0.0406(18) 0.051(2) 0.0081(16) 0.0063(14) 0.0066(15)
C26 0.113(4) 0.098(4) 0.053(3) 0.019(2) 0.005(2) -0.012(3)
C27 0.157(5) 0.036(2) 0.156(5) 0.014(3) 0.080(4) 0.010(3)
C29 0.046(2) 0.058(2) 0.055(2) 0.0079(19) 0.0182(17) 0.0112(18)
C32 0.0502(19) 0.0309(16) 0.0248(15) 0.0011(13) 0.0058(13) 0.0064(14)
C33 0.0516(19) 0.0262(15) 0.0254(14) 0.0009(12) 0.0024(13) 0.0060(14)
C35 0.070(2) 0.0306(17) 0.0337(17) -0.0007(14) -0.0076(16) -0.0018(17)
C31 0.063(2) 0.0323(16) 0.0262(15) 0.0048(13) 0.0123(15) 0.0113(16)
C38 0.076(2) 0.0297(17) 0.0252(15) -0.0011(13) 0.0070(15) 0.0109(16)
C37 0.050(2) 0.044(2) 0.0449(19) -0.0032(16) 0.0011(15) 0.0065(16)
C34 0.066(2) 0.0244(16) 0.0236(15) 0.0039(12) -0.0002(14) 0.0035(15)
C30 0.070(3) 0.045(2) 0.0424(19) 0.0041(16) 0.0266(18) 0.0178(18)
C36 0.055(2) 0.043(2) 0.047(2) 0.0023(16) -0.0053(16) -0.0016(17)

loop_
_atom_type_symbol
_atom_type_description
_atom_type_scat_dispersion_real
_atom_type_scat_dispersion_imag
_atom_type_scat_source
C C 0.0033 0.0016 'International Tables Vol C Tables 4.2.6.8 and 6.1.1.4'
H H 0.0000 0.0000 'International Tables Vol C Tables 4.2.6.8 and 6.1.1.4'
N N 0.0061 0.0033 'International Tables Vol C Tables 4.2.6.8 and 6.1.1.4'
Cu Cu 0.3201 1.2651 'International Tables Vol C Tables 4.2.6.8 and 6.1.1.4'

loop_
_geom_angle_atom_site_label_1
_geom_angle_atom_site_label_2
_geom_angle_atom_site_label_3
_geom_angle
C1 Cu1 N1 147.43(11)
C1 Cu1 N2 127.46(10)
N1 Cu1 N2 84.85(9)
C28 N1 C32 116.2(3)
C28 N1 Cu1 136.5(2)
C32 N1 Cu1 106.97(19)
C37 N2 C33 115.6(3)
C37 N2 Cu1 145.4(2)
C33 N2 Cu1 98.64(18)
C1 N3 C2 112.0(2)
C1 N3 C16 122.8(2)
C2 N3 C16 125.2(2)
C1 N4 C3 111.4(2)
C1 N4 C4 124.2(2)
C3 N4 C4 124.4(2)
N3 C1 N4 103.3(2)
N3 C1 Cu1 125.17(19)
N4 C1 Cu1 131.5(2)
N1 C28 C29 121.4(3)
C3 C2 N3 106.4(2)
C2 C3 N4 107.0(2)
C5 C4 C9 123.8(3)
C5 C4 N4 118.0(3)
C9 C4 N4 118.2(3)
C8 C9 C4 116.5(3)
C8 C9 C10 121.5(3)
C4 C9 C10 121.9(3)
C7 C8 C9 121.0(3)
C4 C5 C6 116.7(3)
C4 C5 C13 121.7(3)
C6 C5 C13 121.5(3)
C8 C7 C6 121.3(3)
C7 C6 C5 120.6(3)
C9 C10 C12 113.7(3)
C9 C10 C11 109.8(3)
C12 C10 C11 110.6(3)
C14 C13 C15 112.6(3)
C14 C13 C5 111.9(3)
C15 C13 C5 113.0(3)
C18 C17 C16 117.3(3)
C18 C17 C25 120.7(3)
C16 C17 C25 122.0(3)
C17 C16 C21 123.3(3)
C17 C16 N3 118.3(2)
C21 C16 N3 118.4(3)
C16 C21 C20 116.7(3)
C16 C21 C22 121.4(3)
C20 C21 C22 121.8(3)
C19 C18 C17 121.0(3)
C18 C19 C20 120.6(3)
C19 C20 C21 121.0(3)
C23 C22 C24 113.2(3)
C23 C22 C21 111.4(3)
C24 C22 C21 112.1(3)
C27 C25 C17 112.9(3)
C27 C25 C26 112.0(4)
C17 C25 C26 109.4(3)
C30 C29 C28 122.1(3)
N1 C32 C33 124.8(3)
N1 C32 C31 126.8(3)
C33 C32 C31 108.4(3)
N2 C33 C32 124.5(3)
N2 C33 C34 127.3(3)
C32 C33 C34 108.1(3)
C36 C35 C34 118.4(3)
C30 C31 C38 137.9(3)
C30 C31 C32 114.4(3)
C38 C31 C32 107.6(3)
C31 C38 C34 108.2(3)
N2 C37 C36 122.0(3)
C35 C34 C38 137.9(3)
C35 C34 C33 114.5(3)
C38 C34 C33 107.7(3)
C29 C30 C31 119.1(3)
C35 C36 C37 122.3(3)

loop_
_geom_bond_atom_site_label_1
_geom_bond_atom_site_label_2
_geom_bond_distance
Cu1 C1 1.886(3)
Cu1 N1 2.015(2)
Cu1 N2 2.306(3)
N1 C28 1.340(4)
N1 C32 1.347(4)
N2 C37 1.330(4)
N2 C33 1.347(4)
N3 C1 1.358(3)
N3 C2 1.381(3)
N3 C16 1.442(3)
N4 C1 1.359(3)
N4 C3 1.385(3)
N4 C4 1.439(3)
C28 C29 1.406(5)
C2 C3 1.337(4)
C4 C5 1.396(4)
C4 C9 1.400(4)
C9 C8 1.392(4)
C9 C10 1.518(4)
C8 C7 1.373(5)
C5 C6 1.396(4)
C5 C13 1.526(5)
C7 C6 1.376(5)
C10 C12 1.533(5)
C10 C11 1.533(5)
C13 C14 1.514(5)
C13 C15 1.522(5)
C17 C18 1.391(4)
C17 C16 1.394(4)
C17 C25 1.517(4)
C16 C21 1.395(4)
C21 C20 1.397(4)
C21 C22 1.515(5)
C18 C19 1.371(5)
C19 C20 1.379(5)
C22 C23 1.512(5)
C22 C24 1.513(5)
C25 C27 1.492(5)
C25 C26 1.539(5)
C29 C30 1.371(5)
C32 C33 1.391(4)
C32 C31 1.441(4)
C33 C34 1.439(4)
C35 C36 1.371(5)
C35 C34 1.407(4)
C31 C30 1.402(5)
C31 C38 1.412(5)
C38 C34 1.419(4)
C37 C36 1.411(5)
